data_2227499
loop_
_publ_author_name
'Li, Wei'
'Bhadbhade, Mohan'
'Hook, James'
'Zhao, Jian'

_publ_section_title
;
 Dihydromyricetin hexaacetate
;
_journal_coeditor_code HB5603
_journal_issue 10
_journal_name_full 'Acta Crystallographica Section E'
_journal_page_first o2627
_journal_paper_doi 10.1107/S1600536810037578
_journal_volume 66
_journal_year 2010
_chemical_formula_iupac 'C27 H24 O14'
_chemical_formula_moiety 'C27 H24 O14'
_chemical_formula_sum 'C27 H24 O14'
_chemical_formula_weight 572.46
_chemical_melting_point_gt 436
_chemical_melting_point_lt 440
_chemical_name_common
;
(2<i>RS</i>,3<i>RS</i>)-3,5,7-triacetoxy-2-(3,4,5-
triacetoxyphenyl)-4<i>H</i>-1-benzopyran-4-one or
dihydromyricetin hexaacetate
;
_chemical_name_systematic
;
2,3-diacetoxy-5-[(2<i>RS</i>,3<i>RS</i>)-3,5,7-triacetoxy-
4-oxochromen-2-yl]phenyl acetate
;
_space_group_IT_number 2
_symmetry_cell_setting triclinic
_symmetry_space_group_name_Hall '-P 1'
_symmetry_space_group_name_H-M 'P -1'
_atom_sites_solution_hydrogens difmap
_atom_sites_solution_primary direct
_atom_sites_solution_secondary difmap
_audit_creation_method SHELXL-97
_cell_angle_alpha 96.8890(10)
_cell_angle_beta 97.6000(10)
_cell_angle_gamma 109.0850(10)
_cell_formula_units_Z 2
_cell_length_a 7.7979(2)
_cell_length_b 11.6652(3)
_cell_length_c 16.2083(4)
_cell_measurement_reflns_used 7407
_cell_measurement_temperature 150(2)
_cell_measurement_theta_max 30.441
_cell_measurement_theta_min 2.454
_cell_volume 1359.97(6)
_computing_cell_refinement '<i>SAINT</i> (Bruker, 2007)'
_computing_data_collection '<i>APEX2</i> (Bruker, 2007)'
_computing_data_reduction '<i>SAINT</i>  (Bruker, 2007)'
_computing_molecular_graphics '<i>SHELXTL-Plus</i> (Sheldrick, 2008)'
_computing_publication_material '<i>SHELXTL-Plus</i> (Sheldrick, 2008)'
_computing_structure_refinement '<i>SHELXL97</i> (Sheldrick, 2008)'
_computing_structure_solution '<i>SHELXS97</i> (Sheldrick, 2008)'
_diffrn_ambient_temperature 150(2)
_diffrn_measured_fraction_theta_full 0.990
_diffrn_measured_fraction_theta_max 0.990
_diffrn_measurement_device_type 'Bruker Kappa APEXII CCD diffractometer'
_diffrn_measurement_method '\f scans and \w scans with \k offsets'
_diffrn_radiation_monochromator graphite
_diffrn_radiation_source 'fine-focus sealed tube'
_diffrn_radiation_type MoK\a
_diffrn_radiation_wavelength 0.71073
_diffrn_reflns_av_R_equivalents 0.0414
_diffrn_reflns_av_sigmaI/netI 0.0408
_diffrn_reflns_limit_h_max 9
_diffrn_reflns_limit_h_min -9
_diffrn_reflns_limit_k_max 14
_diffrn_reflns_limit_k_min -14
_diffrn_reflns_limit_l_max 20
_diffrn_reflns_limit_l_min -20
_diffrn_reflns_number 16120
_diffrn_reflns_theta_full 27.00
_diffrn_reflns_theta_max 27.00
_diffrn_reflns_theta_min 2.91
_exptl_absorpt_coefficient_mu 0.115
_exptl_absorpt_correction_T_max 0.989
_exptl_absorpt_correction_T_min 0.976
_exptl_absorpt_correction_type multi-scan
_exptl_absorpt_process_details '(<i>SADABS</i>; Bruker, 2001)'
_exptl_crystal_colour Colourless
_exptl_crystal_density_diffrn 1.398
_exptl_crystal_density_method 'not measured'
_exptl_crystal_description Plate
_exptl_crystal_F_000 596
_exptl_crystal_size_max 0.21
_exptl_crystal_size_mid 0.21
_exptl_crystal_size_min 0.09
_refine_diff_density_max 0.298
_refine_diff_density_min -0.320
_refine_ls_extinction_coef 0.0070(16)
_refine_ls_extinction_expression Fc^*^=kFc[1+0.001xFc^2^\l^3^/sin(2\q)]^-1/4^
_refine_ls_extinction_method SHELXL
_refine_ls_goodness_of_fit_ref 1.033
_refine_ls_hydrogen_treatment constr
_refine_ls_matrix_type full
_refine_ls_number_constraints 90
_refine_ls_number_parameters 377
_refine_ls_number_reflns 5856
_refine_ls_number_restraints 0
_refine_ls_restrained_S_all 1.033
_refine_ls_R_factor_all 0.0524
_refine_ls_R_factor_gt 0.0404
_refine_ls_shift/su_max 0.001
_refine_ls_shift/su_mean 0.000
_refine_ls_structure_factor_coef Fsqd
_refine_ls_weighting_details 'calc w=1/[\s^2^(Fo^2^)+(0.0452P)^2^+0.5506P] where P=(Fo^2^+2Fc^2^)/3'
_refine_ls_weighting_scheme calc
_refine_ls_wR_factor_gt 0.1014
_refine_ls_wR_factor_ref 0.1096
_reflns_number_gt 4761
_reflns_number_total 5856
_reflns_threshold_expression I>2\s(I)
_cod_data_source_file hb5603.cif
_cod_data_source_block I
_cod_database_code 2227499
_cod_database_fobs_code 2227499

loop_
_symmetry_equiv_pos_as_xyz
'x, y, z'
'-x, -y, -z'

loop_
_atom_site_type_symbol
_atom_site_label
_atom_site_fract_x
_atom_site_fract_y
_atom_site_fract_z
_atom_site_U_iso_or_equiv
_atom_site_adp_type
_atom_site_calc_flag
_atom_site_refinement_flags
_atom_site_occupancy
_atom_site_disorder_assembly
_atom_site_disorder_group
O O1 0.72782(15) 0.50439(9) 0.17597(6) 0.0248(2) Uani d . 1 . .
O O2 0.82930(16) 0.23522(10) 0.02789(7) 0.0285(3) Uani d . 1 . .
O O3 0.69164(15) 0.73102(9) -0.04552(6) 0.0249(2) Uani d . 1 . .
O O4 0.88884(16) 0.87775(10) 0.06016(7) 0.0332(3) Uani d . 1 . .
O O5 0.81318(15) 0.36393(9) -0.10513(6) 0.0243(2) Uani d . 1 . .
O O6 0.53693(17) 0.21507(11) -0.11517(8) 0.0395(3) Uani d . 1 . .
O O7 0.77402(16) 0.20741(10) 0.18599(7) 0.0276(3) Uani d . 1 . .
O O8 1.0734(2) 0.22913(14) 0.20952(9) 0.0503(4) Uani d . 1 . .
O O9 0.86595(16) 0.57686(10) 0.49672(6) 0.0275(3) Uani d . 1 . .
O O10 0.84901(17) 0.73527(11) 0.43165(7) 0.0320(3) Uani d . 1 . .
O O11 0.57423(16) 0.40577(11) 0.53218(6) 0.0275(3) Uani d . 1 . .
O O12 0.7581(2) 0.30683(15) 0.57861(8) 0.0540(4) Uani d . 1 . .
O O13 0.36896(15) 0.19986(10) 0.41469(7) 0.0294(3) Uani d . 1 . .
O O14 0.50639(19) 0.06354(12) 0.37879(10) 0.0475(4) Uani d . 1 . .
C C1 0.7183(2) 0.61969(13) 0.06911(9) 0.0220(3) Uani d . 1 . .
H H1 0.6996 0.6799 0.1083 0.026 Uiso calc R 1 . .
C C2 0.7256(2) 0.63424(13) -0.01355(9) 0.0206(3) Uani d . 1 . .
C C3 0.7503(2) 0.54634(13) -0.07242(9) 0.0213(3) Uani d . 1 . .
H H3 0.7523 0.5575 -0.1294 0.026 Uiso calc R 1 . .
C C4 0.77163(19) 0.44346(13) -0.04645(9) 0.0200(3) Uani d . 1 . .
C C5 0.76921(19) 0.42384(13) 0.03763(9) 0.0193(3) Uani d . 1 . .
C C6 0.8072(2) 0.32072(13) 0.07019(9) 0.0210(3) Uani d . 1 . .
C C7 0.8197(2) 0.32839(14) 0.16601(9) 0.0240(3) Uani d . 1 . .
H H7 0.9469 0.3811 0.1961 0.029 Uiso calc R 1 . .
C C8 0.6793(2) 0.38156(13) 0.19367(9) 0.0226(3) Uani d . 1 . .
H H8 0.5555 0.3313 0.1589 0.027 Uiso calc R 1 . .
C C9 0.7390(2) 0.51454(13) 0.09333(9) 0.0203(3) Uani d . 1 . .
C C10 0.7732(2) 0.84986(14) -0.00181(10) 0.0256(3) Uani d . 1 . .
C C11 0.6960(3) 0.93267(16) -0.04461(13) 0.0430(5) Uani d . 1 . .
H H11A 0.7555 1.0174 -0.0139 0.064 Uiso calc R 1 . .
H H11B 0.5628 0.9064 -0.0454 0.064 Uiso calc R 1 . .
H H11C 0.7187 0.9288 -0.1027 0.064 Uiso calc R 1 . .
C C12 0.6877(2) 0.24719(15) -0.13283(10) 0.0281(3) Uani d . 1 . .
C C13 0.7670(3) 0.17287(17) -0.18755(11) 0.0388(4) Uani d . 1 . .
H H13A 0.8635 0.1541 -0.1526 0.058 Uiso calc R 1 . .
H H13B 0.8201 0.2199 -0.2299 0.058 Uiso calc R 1 . .
H H13C 0.6693 0.0959 -0.2161 0.058 Uiso calc R 1 . .
C C14 0.9157(3) 0.16750(17) 0.20681(10) 0.0327(4) Uani d . 1 . .
C C15 0.8447(3) 0.04084(18) 0.22644(12) 0.0477(5) Uani d . 1 . .
H H15A 0.9488 0.0144 0.2444 0.072 Uiso calc R 1 . .
H H15B 0.7653 -0.0158 0.1759 0.072 Uiso calc R 1 . .
H H15C 0.7735 0.0405 0.2719 0.072 Uiso calc R 1 . .
C C16 0.6647(2) 0.38600(14) 0.28534(9) 0.0216(3) Uani d . 1 . .
C C17 0.7826(2) 0.48387(14) 0.34725(9) 0.0227(3) Uani d . 1 . .
H H17 0.8803 0.5474 0.3329 0.027 Uiso calc R 1 . .
C C18 0.7543(2) 0.48648(14) 0.42975(9) 0.0226(3) Uani d . 1 . .
C C19 0.6149(2) 0.39279(14) 0.45148(9) 0.0221(3) Uani d . 1 . .
C C20 0.5068(2) 0.29293(14) 0.39022(10) 0.0231(3) Uani d . 1 . .
C C21 0.5276(2) 0.29052(14) 0.30684(9) 0.0235(3) Uani d . 1 . .
H H21 0.4484 0.2239 0.2645 0.028 Uiso calc R 1 . .
C C22 0.9069(2) 0.69928(14) 0.49122(10) 0.0253(3) Uani d . 1 . .
C C23 1.0292(2) 0.77456(15) 0.57159(10) 0.0307(4) Uani d . 1 . .
H H23A 1.0586 0.8623 0.5690 0.046 Uiso calc R 1 . .
H H23B 1.1436 0.7560 0.5794 0.046 Uiso calc R 1 . .
H H23C 0.9659 0.7549 0.6192 0.046 Uiso calc R 1 . .
C C24 0.6593(2) 0.36239(15) 0.59285(10) 0.0282(3) Uani d . 1 . .
C C25 0.6109(3) 0.3970(2) 0.67600(11) 0.0462(5) Uani d . 1 . .
H H25A 0.4802 0.3516 0.6751 0.069 Uiso calc R 1 . .
H H25B 0.6337 0.4857 0.6866 0.069 Uiso calc R 1 . .
H H25C 0.6870 0.3765 0.7209 0.069 Uiso calc R 1 . .
C C26 0.3857(2) 0.08583(15) 0.40763(11) 0.0316(4) Uani d . 1 . .
C C27 0.2336(3) -0.00180(19) 0.43981(16) 0.0515(5) Uani d . 1 . .
H H27A 0.1167 -0.0205 0.4009 0.077 Uiso calc R 1 . .
H H27B 0.2249 0.0355 0.4959 0.077 Uiso calc R 1 . .
H H27C 0.2592 -0.0780 0.4438 0.077 Uiso calc R 1 . .

loop_
_atom_site_aniso_label
_atom_site_aniso_U_11
_atom_site_aniso_U_22
_atom_site_aniso_U_33
_atom_site_aniso_U_12
_atom_site_aniso_U_13
_atom_site_aniso_U_23
O1 0.0379(6) 0.0226(5) 0.0161(5) 0.0125(5) 0.0074(4) 0.0032(4)
O2 0.0397(7) 0.0246(6) 0.0242(6) 0.0152(5) 0.0085(5) 0.0015(4)
O3 0.0302(6) 0.0191(5) 0.0229(5) 0.0072(5) -0.0005(4) 0.0036(4)
O4 0.0340(7) 0.0263(6) 0.0326(7) 0.0069(5) -0.0023(5) -0.0008(5)
O5 0.0308(6) 0.0244(5) 0.0187(5) 0.0108(5) 0.0084(4) 0.0007(4)
O6 0.0308(7) 0.0324(7) 0.0467(8) 0.0069(5) 0.0025(6) -0.0089(5)
O7 0.0357(6) 0.0257(6) 0.0263(6) 0.0140(5) 0.0094(5) 0.0092(4)
O8 0.0437(9) 0.0627(9) 0.0511(9) 0.0285(8) 0.0027(7) 0.0131(7)
O9 0.0353(6) 0.0261(6) 0.0176(5) 0.0098(5) -0.0010(4) -0.0006(4)
O10 0.0376(7) 0.0310(6) 0.0267(6) 0.0121(5) 0.0029(5) 0.0047(5)
O11 0.0372(6) 0.0392(6) 0.0167(5) 0.0239(5) 0.0100(5) 0.0093(4)
O12 0.0768(11) 0.0851(11) 0.0371(7) 0.0652(9) 0.0248(7) 0.0286(7)
O13 0.0290(6) 0.0289(6) 0.0343(6) 0.0101(5) 0.0145(5) 0.0107(5)
O14 0.0421(8) 0.0320(7) 0.0747(10) 0.0152(6) 0.0248(7) 0.0116(6)
C1 0.0232(8) 0.0208(7) 0.0206(7) 0.0068(6) 0.0041(6) 0.0002(6)
C2 0.0179(7) 0.0176(7) 0.0237(7) 0.0033(6) 0.0021(6) 0.0041(6)
C3 0.0203(7) 0.0243(7) 0.0167(7) 0.0041(6) 0.0035(6) 0.0036(6)
C4 0.0181(7) 0.0198(7) 0.0192(7) 0.0038(6) 0.0043(5) -0.0008(5)
C5 0.0177(7) 0.0198(7) 0.0187(7) 0.0044(6) 0.0041(5) 0.0021(5)
C6 0.0191(7) 0.0216(7) 0.0212(7) 0.0053(6) 0.0049(6) 0.0025(6)
C7 0.0274(8) 0.0230(7) 0.0227(8) 0.0096(6) 0.0056(6) 0.0049(6)
C8 0.0266(8) 0.0217(7) 0.0180(7) 0.0070(6) 0.0042(6) 0.0021(6)
C9 0.0199(7) 0.0215(7) 0.0171(7) 0.0049(6) 0.0028(5) 0.0015(5)
C10 0.0258(8) 0.0209(7) 0.0280(8) 0.0051(6) 0.0059(7) 0.0036(6)
C11 0.0446(11) 0.0235(9) 0.0547(12) 0.0092(8) -0.0057(9) 0.0075(8)
C12 0.0339(9) 0.0277(8) 0.0218(8) 0.0137(7) -0.0016(7) 0.0001(6)
C13 0.0530(12) 0.0361(10) 0.0305(9) 0.0241(9) 0.0042(8) -0.0031(7)
C14 0.0432(11) 0.0413(10) 0.0187(8) 0.0229(9) 0.0040(7) 0.0033(7)
C15 0.0823(16) 0.0368(10) 0.0304(10) 0.0338(11) 0.0007(10) 0.0037(8)
C16 0.0247(8) 0.0247(7) 0.0170(7) 0.0109(6) 0.0039(6) 0.0032(6)
C17 0.0236(8) 0.0238(7) 0.0210(7) 0.0083(6) 0.0044(6) 0.0039(6)
C18 0.0253(8) 0.0247(7) 0.0179(7) 0.0113(6) 0.0007(6) 0.0006(6)
C19 0.0284(8) 0.0284(8) 0.0166(7) 0.0172(7) 0.0068(6) 0.0060(6)
C20 0.0216(7) 0.0255(8) 0.0261(8) 0.0110(6) 0.0078(6) 0.0075(6)
C21 0.0245(8) 0.0243(7) 0.0204(7) 0.0083(6) 0.0025(6) 0.0013(6)
C22 0.0247(8) 0.0284(8) 0.0228(8) 0.0089(7) 0.0083(6) 0.0015(6)
C23 0.0298(9) 0.0314(9) 0.0264(8) 0.0081(7) 0.0035(7) -0.0023(7)
C24 0.0311(9) 0.0351(9) 0.0240(8) 0.0166(7) 0.0064(7) 0.0106(7)
C25 0.0596(13) 0.0746(14) 0.0213(9) 0.0421(12) 0.0116(8) 0.0148(9)
C26 0.0300(9) 0.0291(9) 0.0346(9) 0.0084(7) 0.0059(7) 0.0073(7)
C27 0.0491(12) 0.0397(11) 0.0755(15) 0.0144(10) 0.0306(11) 0.0288(10)

loop_
_atom_type_symbol
_atom_type_description
_atom_type_scat_dispersion_real
_atom_type_scat_dispersion_imag
_atom_type_scat_source
C C 0.0033 0.0016 'International Tables Vol C Tables 4.2.6.8 and 6.1.1.4'
H H 0.0000 0.0000 'International Tables Vol C Tables 4.2.6.8 and 6.1.1.4'
O O 0.0106 0.0060 'International Tables Vol C Tables 4.2.6.8 and 6.1.1.4'

loop_
_geom_angle_atom_site_label_1
_geom_angle_atom_site_label_2
_geom_angle_atom_site_label_3
_geom_angle_site_symmetry_1
_geom_angle_site_symmetry_3
_geom_angle
_geom_angle_publ_flag
C9 O1 C8 . . 115.21(11) ?
C10 O3 C2 . . 120.74(12) ?
C12 O5 C4 . . 118.54(12) ?
C14 O7 C7 . . 116.89(13) ?
C22 O9 C18 . . 120.25(12) ?
C24 O11 C19 . . 118.70(12) ?
C26 O13 C20 . . 116.82(12) ?
C2 C1 C9 . . 117.87(13) ?
C2 C1 H1 . . 121.1 ?
C9 C1 H1 . . 121.1 ?
C1 C2 O3 . . 122.15(13) ?
C1 C2 C3 . . 122.11(13) ?
O3 C2 C3 . . 115.47(13) ?
C4 C3 C2 . . 118.70(13) ?
C4 C3 H3 . . 120.6 ?
C2 C3 H3 . . 120.6 ?
C3 C4 O5 . . 116.72(13) ?
C3 C4 C5 . . 122.16(13) ?
O5 C4 C5 . . 120.86(13) ?
C9 C5 C4 . . 116.26(13) ?
C9 C5 C6 . . 119.47(13) ?
C4 C5 C6 . . 124.15(12) ?
O2 C6 C5 . . 125.38(13) ?
O2 C6 C7 . . 120.45(13) ?
C5 C6 C7 . . 114.16(12) ?
O7 C7 C8 . . 107.60(12) ?
O7 C7 C6 . . 109.39(12) ?
C8 C7 C6 . . 108.99(12) ?
O7 C7 H7 . . 110.3 ?
C8 C7 H7 . . 110.3 ?
C6 C7 H7 . . 110.3 ?
O1 C8 C16 . . 108.45(11) ?
O1 C8 C7 . . 107.80(12) ?
C16 C8 C7 . . 115.37(12) ?
O1 C8 H8 . . 108.3 ?
C16 C8 H8 . . 108.3 ?
C7 C8 H8 . . 108.3 ?
O1 C9 C1 . . 115.19(12) ?
O1 C9 C5 . . 121.95(13) ?
C1 C9 C5 . . 122.86(13) ?
O4 C10 O3 . . 123.10(14) ?
O4 C10 C11 . . 127.33(15) ?
O3 C10 C11 . . 109.57(13) ?
C10 C11 H11A . . 109.5 ?
C10 C11 H11B . . 109.5 ?
H11A C11 H11B . . 109.5 ?
C10 C11 H11C . . 109.5 ?
H11A C11 H11C . . 109.5 ?
H11B C11 H11C . . 109.5 ?
O6 C12 O5 . . 122.57(14) ?
O6 C12 C13 . . 127.38(16) ?
O5 C12 C13 . . 110.04(15) ?
C12 C13 H13A . . 109.5 ?
C12 C13 H13B . . 109.5 ?
H13A C13 H13B . . 109.5 ?
C12 C13 H13C . . 109.5 ?
H13A C13 H13C . . 109.5 ?
H13B C13 H13C . . 109.5 ?
O8 C14 O7 . . 122.91(17) ?
O8 C14 C15 . . 127.04(17) ?
O7 C14 C15 . . 110.04(17) ?
C14 C15 H15A . . 109.5 ?
C14 C15 H15B . . 109.5 ?
H15A C15 H15B . . 109.5 ?
C14 C15 H15C . . 109.5 ?
H15A C15 H15C . . 109.5 ?
H15B C15 H15C . . 109.5 ?
C21 C16 C17 . . 120.62(13) ?
C21 C16 C8 . . 117.82(13) ?
C17 C16 C8 . . 121.54(14) ?
C18 C17 C16 . . 118.70(14) ?
C18 C17 H17 . . 120.7 ?
C16 C17 H17 . . 120.7 ?
C17 C18 C19 . . 121.01(14) ?
C17 C18 O9 . . 123.72(14) ?
C19 C18 O9 . . 115.19(13) ?
C20 C19 C18 . . 119.42(13) ?
C20 C19 O11 . . 120.74(14) ?
C18 C19 O11 . . 119.56(13) ?
C21 C20 C19 . . 120.55(14) ?
C21 C20 O13 . . 121.56(14) ?
C19 C20 O13 . . 117.75(13) ?
C20 C21 C16 . . 119.51(14) ?
C20 C21 H21 . . 120.2 ?
C16 C21 H21 . . 120.2 ?
O10 C22 O9 . . 123.93(14) ?
O10 C22 C23 . . 127.63(15) ?
O9 C22 C23 . . 108.43(13) ?
C22 C23 H23A . . 109.5 ?
C22 C23 H23B . . 109.5 ?
H23A C23 H23B . . 109.5 ?
C22 C23 H23C . . 109.5 ?
H23A C23 H23C . . 109.5 ?
H23B C23 H23C . . 109.5 ?
O12 C24 O11 . . 122.55(15) ?
O12 C24 C25 . . 127.56(16) ?
O11 C24 C25 . . 109.88(14) ?
C24 C25 H25A . . 109.5 ?
C24 C25 H25B . . 109.5 ?
H25A C25 H25B . . 109.5 ?
C24 C25 H25C . . 109.5 ?
H25A C25 H25C . . 109.5 ?
H25B C25 H25C . . 109.5 ?
O14 C26 O13 . . 122.89(16) ?
O14 C26 C27 . . 126.64(17) ?
O13 C26 C27 . . 110.47(15) ?
C26 C27 H27A . . 109.5 ?
C26 C27 H27B . . 109.5 ?
H27A C27 H27B . . 109.5 ?
C26 C27 H27C . . 109.5 ?
H27A C27 H27C . . 109.5 ?
H27B C27 H27C . . 109.5 ?

loop_
_geom_bond_atom_site_label_1
_geom_bond_atom_site_label_2
_geom_bond_site_symmetry_2
_geom_bond_distance
_geom_bond_publ_flag
O1 C9 . 1.3704(17) ?
O1 C8 . 1.4322(18) ?
O2 C6 . 1.2143(17) ?
O3 C10 . 1.3773(18) ?
O3 C2 . 1.3830(17) ?
O4 C10 . 1.1911(19) ?
O5 C12 . 1.3709(19) ?
O5 C4 . 1.3916(16) ?
O6 C12 . 1.196(2) ?
O7 C14 . 1.351(2) ?
O7 C7 . 1.4265(18) ?
O8 C14 . 1.197(2) ?
O9 C22 . 1.3743(19) ?
O9 C18 . 1.3867(18) ?
O10 C22 . 1.1910(19) ?
O11 C24 . 1.3525(19) ?
O11 C19 . 1.3886(17) ?
O12 C24 . 1.185(2) ?
O13 C26 . 1.371(2) ?
O13 C20 . 1.3941(18) ?
O14 C26 . 1.191(2) ?
C1 C2 . 1.377(2) ?
C1 C9 . 1.383(2) ?
C1 H1 . 0.9500 ?
C2 C3 . 1.394(2) ?
C3 C4 . 1.370(2) ?
C3 H3 . 0.9500 ?
C4 C5 . 1.410(2) ?
C5 C9 . 1.4072(19) ?
C5 C6 . 1.469(2) ?
C6 C7 . 1.533(2) ?
C7 C8 . 1.514(2) ?
C7 H7 . 1.0000 ?
C8 C16 . 1.5013(19) ?
C8 H8 . 1.0000 ?
C10 C11 . 1.486(2) ?
C11 H11A . 0.9800 ?
C11 H11B . 0.9800 ?
C11 H11C . 0.9800 ?
C12 C13 . 1.494(2) ?
C13 H13A . 0.9800 ?
C13 H13B . 0.9800 ?
C13 H13C . 0.9800 ?
C14 C15 . 1.488(3) ?
C15 H15A . 0.9800 ?
C15 H15B . 0.9800 ?
C15 H15C . 0.9800 ?
C16 C21 . 1.385(2) ?
C16 C17 . 1.397(2) ?
C17 C18 . 1.382(2) ?
C17 H17 . 0.9500 ?
C18 C19 . 1.385(2) ?
C19 C20 . 1.383(2) ?
C20 C21 . 1.380(2) ?
C21 H21 . 0.9500 ?
C22 C23 . 1.492(2) ?
C23 H23A . 0.9800 ?
C23 H23B . 0.9800 ?
C23 H23C . 0.9800 ?
C24 C25 . 1.492(2) ?
C25 H25A . 0.9800 ?
C25 H25B . 0.9800 ?
C25 H25C . 0.9800 ?
C26 C27 . 1.491(2) ?
C27 H27A . 0.9800 ?
C27 H27B . 0.9800 ?
C27 H27C . 0.9800 ?

loop_
_geom_hbond_atom_site_label_D
_geom_hbond_atom_site_label_H
_geom_hbond_atom_site_label_A
_geom_hbond_site_symmetry_A
_geom_hbond_distance_DH
_geom_hbond_distance_HA
_geom_hbond_distance_DA
_geom_hbond_angle_DHA
C1 H1 O6 2_665 0.95 2.53 3.2847(19) 136
C8 H8 O3 2_665 1.00 2.33 3.2833(18) 158
C11 H11A O2 1_565 0.98 2.40 3.347(2) 161
C13 H13A O4 2_765 0.98 2.44 3.417(2) 176
C15 H15B O4 1_545 0.98 2.59 3.232(2) 124
C23 H23B Cg3 2_766 0.98 2.86 3.7598(18) 153
